data_7011527
loop_
_publ_author_name
'Bai, Guangcai'
'Roesky, Herbert W.'
'Noltemeyer, Mathias'
'Schmidt, Hans-Georg'

_publ_section_title
;
 The formation of an imidozirconium compound by migration of the imido
 group from phosphorus to zirconium
;
_journal_issue 12
_journal_name_full 'Journal of the Chemical Society, Dalton Transactions'
_journal_page_first 2437
_journal_page_last 2440
_journal_paper_doi 10.1039/b200970f
_journal_year 2002
_chemical_formula_moiety 'C42.50 H85  K N8 P4 Zr incl. 1.5 toluene'
_chemical_formula_sum 'C42.5 H85 K N8 P4 Zr'
_chemical_formula_weight 962.39
_chemical_name_systematic 'compound 2'
_space_group_IT_number 2
_symmetry_cell_setting triclinic
_symmetry_space_group_name_Hall '-P 1'
_symmetry_space_group_name_H-M 'P -1'
_atom_sites_solution_hydrogens geom
_atom_sites_solution_primary direct
_atom_sites_solution_secondary difmap
_audit_creation_method SHELXL-97
_cell_angle_alpha 72.35(6)
_cell_angle_beta 85.56(5)
_cell_angle_gamma 82.79(6)
_cell_formula_units_Z 2
_cell_length_a 11.070(6)
_cell_length_b 13.937(12)
_cell_length_c 18.628(15)
_cell_measurement_reflns_used 29
_cell_measurement_temperature 200(2)
_cell_measurement_theta_max 12.5
_cell_measurement_theta_min 10
_cell_volume 2715(4)
_computing_cell_refinement DIF4
_computing_data_collection DIF4
_computing_data_reduction REDU4
_computing_molecular_graphics SHELXTL
_computing_publication_material SHELXTL
_computing_structure_refinement 'SHELXL-97 (Sheldrick, 1997)'
_computing_structure_solution 'SHELXS-97 (Sheldrick, 1990)'
_diffrn_ambient_temperature 200(2)
_diffrn_measured_fraction_theta_full 0.997
_diffrn_measured_fraction_theta_max 0.997
_diffrn_radiation_monochromator graphite
_diffrn_radiation_source 'fine-focus sealed tube'
_diffrn_radiation_type MoK\a
_diffrn_radiation_wavelength 0.71073
_diffrn_reflns_av_R_equivalents 0.0511
_diffrn_reflns_av_sigmaI/netI 0.0579
_diffrn_reflns_limit_h_max 13
_diffrn_reflns_limit_h_min -13
_diffrn_reflns_limit_k_max 16
_diffrn_reflns_limit_k_min -16
_diffrn_reflns_limit_l_max 22
_diffrn_reflns_limit_l_min -22
_diffrn_reflns_number 16403
_diffrn_reflns_theta_full 25.00
_diffrn_reflns_theta_max 25.00
_diffrn_reflns_theta_min 3.53
_exptl_absorpt_coefficient_mu 0.432
_exptl_absorpt_correction_T_max 0.9186
_exptl_absorpt_correction_T_min 0.6254
_exptl_absorpt_correction_type 'azimuthal scans'
_exptl_crystal_colour none
_exptl_crystal_density_diffrn 1.177
_exptl_crystal_density_method 'not measured'
_exptl_crystal_description blocks
_exptl_crystal_F_000 1030
_exptl_crystal_size_max 1.20
_exptl_crystal_size_mid 0.30
_exptl_crystal_size_min 0.20
_refine_diff_density_max 0.661
_refine_diff_density_min -0.568
_refine_diff_density_rms 0.063
_refine_ls_extinction_method none
_refine_ls_goodness_of_fit_ref 1.061
_refine_ls_hydrogen_treatment mixed
_refine_ls_matrix_type full
_refine_ls_number_parameters 546
_refine_ls_number_reflns 9538
_refine_ls_number_restraints 624
_refine_ls_restrained_S_all 1.044
_refine_ls_R_factor_all 0.0647
_refine_ls_R_factor_gt 0.0453
_refine_ls_shift/su_max 0.001
_refine_ls_shift/su_mean 0.000
_refine_ls_structure_factor_coef Fsqd
_refine_ls_weighting_details 'calc w=1/[\s^2^(Fo^2^)+(0.0370P)^2^+2.7600P] where P=(Fo^2^+2Fc^2^)/3'
_refine_ls_weighting_scheme calc
_refine_ls_wR_factor_gt 0.1018
_refine_ls_wR_factor_ref 0.1135
_reflns_number_gt 7557
_reflns_number_total 9538
_reflns_threshold_expression >2sigma(I)
_cod_data_source_file b200970f.txt
_cod_data_source_block roe912x
_cod_original_cell_volume 2715(3)
_cod_original_sg_symbol_H-M P-1
_cod_database_code 7011527

loop_
_symmetry_equiv_pos_as_xyz
'x, y, z'
'-x, -y, -z'

loop_
_atom_site_label
_atom_site_type_symbol
_atom_site_fract_x
_atom_site_fract_y
_atom_site_fract_z
_atom_site_U_iso_or_equiv
_atom_site_adp_type
_atom_site_occupancy
_atom_site_symmetry_multiplicity
_atom_site_calc_flag
_atom_site_refinement_flags
_atom_site_disorder_assembly
_atom_site_disorder_group
Zr1 Zr 0.25856(3) 0.34818(2) 0.305715(17) 0.02846(9) Uani 1 1 d U . .
P1 P 0.13578(8) 0.56035(6) 0.24078(5) 0.0350(2) Uani 1 1 d U . .
P2 P 0.23634(9) 0.50243(7) 0.15092(5) 0.0383(2) Uani 1 1 d U . .
N1 N 0.2010(2) 0.49441(19) 0.32280(14) 0.0323(6) Uani 1 1 d U . .
C1 C 0.6095(4) 0.7390(3) 0.2032(3) 0.0667(11) Uani 1 1 d U . .
H1A H 0.5725 0.7913 0.1629 0.080 Uiso 1 1 calc R . .
N2 N 0.3453(3) 0.4120(2) 0.19419(15) 0.0387(6) Uani 1 1 d U . .
C2 C 0.5706(4) 0.7314(3) 0.2771(3) 0.0700(12) Uani 1 1 d U . .
H2A H 0.5068 0.7785 0.2873 0.084 Uiso 1 1 calc R . .
P3 P 0.13149(7) 0.20968(6) 0.27167(5) 0.02936(18) Uani 1 1 d U . .
N3 N 0.2561(3) 0.61098(19) 0.17754(15) 0.0355(6) Uani 1 1 d U . .
C3 C 0.6240(4) 0.6558(4) 0.3359(3) 0.0699(12) Uani 1 1 d U . .
H3A H 0.5972 0.6505 0.3865 0.084 Uiso 1 1 calc R . .
P4 P 0.03910(8) 0.07512(7) 0.22559(5) 0.0391(2) Uani 1 1 d U . .
N4 N 0.3872(3) 0.2924(2) 0.36966(17) 0.0415(6) Uani 1 1 d U . .
C4 C 0.7145(4) 0.5896(4) 0.3210(3) 0.0644(11) Uani 1 1 d U . .
H4A H 0.7510 0.5373 0.3615 0.077 Uiso 1 1 calc R . .
N5 N 0.0947(2) 0.25973(19) 0.33920(14) 0.0303(6) Uani 1 1 d U . .
C5 C 0.7547(4) 0.5963(3) 0.2486(3) 0.0612(10) Uani 1 1 d U . .
H5A H 0.8195 0.5493 0.2396 0.073 Uiso 1 1 calc R . .
K1 K 0.46731(8) 0.52404(6) 0.26666(5) 0.0505(2) Uani 1 1 d U . .
N6 N 0.1330(2) 0.07928(19) 0.29463(16) 0.0353(6) Uani 1 1 d U . .
C6 C 0.7021(4) 0.6708(3) 0.1880(3) 0.0591(10) Uani 1 1 d U . .
N7 N 0.0123(2) 0.2032(2) 0.21783(15) 0.0356(6) Uani 1 1 d U . .
C7 C 0.7478(6) 0.6777(5) 0.1087(3) 0.0992(18) Uani 1 1 d U . .
H7A H 0.8368 0.6759 0.1054 0.149 Uiso 1 1 calc R . .
H7B H 0.7121 0.7413 0.0741 0.149 Uiso 1 1 calc R . .
H7C H 0.7244 0.6204 0.0947 0.149 Uiso 1 1 calc R . .
N8 N -0.0849(3) 0.0252(2) 0.27126(19) 0.0500(8) Uani 1 1 d U . .
H8A H -0.1113 0.0470 0.3099 0.060 Uiso 1 1 calc R . .
C11 C 0.1880(3) 0.5425(2) 0.38580(19) 0.0390(8) Uani 1 1 d U . .
C12 C 0.2939(4) 0.6053(3) 0.3816(2) 0.0571(11) Uani 1 1 d U . .
H12A H 0.3702 0.5603 0.3908 0.086 Uiso 1 1 calc R . .
H12B H 0.2799 0.6412 0.4198 0.086 Uiso 1 1 calc R . .
H12C H 0.2992 0.6545 0.3314 0.086 Uiso 1 1 calc R . .
C13 C 0.0677(4) 0.6118(3) 0.3827(2) 0.0586(11) Uani 1 1 d U . .
H13A H -0.0004 0.5744 0.3805 0.088 Uiso 1 1 calc R . .
H13B H 0.0699 0.6708 0.3378 0.088 Uiso 1 1 calc R . .
H13C H 0.0571 0.6346 0.4279 0.088 Uiso 1 1 calc R . .
C14 C 0.1915(4) 0.4583(3) 0.4604(2) 0.0544(10) Uani 1 1 d U . .
H14A H 0.2655 0.4115 0.4609 0.082 Uiso 1 1 calc R . .
H14B H 0.1197 0.4216 0.4663 0.082 Uiso 1 1 calc R . .
H14C H 0.1916 0.4877 0.5020 0.082 Uiso 1 1 calc R . .
C21 C 0.4410(4) 0.3715(3) 0.1464(2) 0.0473(9) Uani 1 1 d U . .
C22 C 0.3888(5) 0.3542(9) 0.0809(5) 0.187(4) Uani 1 1 d U . .
H22A H 0.4546 0.3316 0.0495 0.280 Uiso 1 1 calc R . .
H22B H 0.3447 0.4174 0.0510 0.280 Uiso 1 1 calc R . .
H22C H 0.3325 0.3021 0.0989 0.280 Uiso 1 1 calc R . .
C23 C 0.5374(5) 0.4409(4) 0.1188(4) 0.099(2) Uani 1 1 d U . .
H23A H 0.5989 0.4124 0.0880 0.148 Uiso 1 1 calc R . .
H23B H 0.5759 0.4490 0.1619 0.148 Uiso 1 1 calc R . .
H23C H 0.5009 0.5070 0.0883 0.148 Uiso 1 1 calc R . .
C24 C 0.5028(9) 0.2737(5) 0.1937(4) 0.195(5) Uani 1 1 d U . .
H24A H 0.5721 0.2508 0.1648 0.293 Uiso 1 1 calc R . .
H24B H 0.4449 0.2227 0.2083 0.293 Uiso 1 1 calc R . .
H24C H 0.5318 0.2837 0.2391 0.293 Uiso 1 1 calc R . .
C31 C 0.2395(4) 0.7157(3) 0.12257(19) 0.0438(8) Uani 1 1 d U . .
C32 C 0.2495(4) 0.7898(3) 0.1669(2) 0.0539(10) Uani 1 1 d U . .
H32A H 0.3294 0.7759 0.1893 0.081 Uiso 1 1 calc R . .
H32B H 0.1853 0.7819 0.2069 0.081 Uiso 1 1 calc R . .
H32C H 0.2401 0.8592 0.1329 0.081 Uiso 1 1 calc R . .
C33 C 0.1149(4) 0.7391(3) 0.0854(2) 0.0597(11) Uani 1 1 d U . .
H33A H 0.1062 0.6885 0.0600 0.090 Uiso 1 1 calc R . .
H33B H 0.1099 0.8066 0.0485 0.090 Uiso 1 1 calc R . .
H33C H 0.0494 0.7372 0.1242 0.090 Uiso 1 1 calc R . .
C34 C 0.3422(4) 0.7220(3) 0.0631(2) 0.0609(11) Uani 1 1 d U . .
H34A H 0.4206 0.7090 0.0872 0.091 Uiso 1 1 calc R . .
H34B H 0.3353 0.7898 0.0266 0.091 Uiso 1 1 calc R . .
H34C H 0.3369 0.6714 0.0370 0.091 Uiso 1 1 calc R . .
C41 C 0.4802(3) 0.2436(3) 0.4252(2) 0.0511(9) Uani 1 1 d U . .
C42 C 0.5594(5) 0.3220(4) 0.4337(3) 0.0814(15) Uani 1 1 d U . .
H42A H 0.5081 0.3738 0.4511 0.122 Uiso 1 1 calc R . .
H42B H 0.5991 0.3540 0.3848 0.122 Uiso 1 1 calc R . .
H42C H 0.6216 0.2884 0.4705 0.122 Uiso 1 1 calc R . .
C43 C 0.4205(4) 0.1929(3) 0.5017(2) 0.0643(11) Uani 1 1 d U . .
H43A H 0.3683 0.2440 0.5194 0.097 Uiso 1 1 calc R . .
H43B H 0.4837 0.1603 0.5379 0.097 Uiso 1 1 calc R . .
H43C H 0.3711 0.1418 0.4967 0.097 Uiso 1 1 calc R . .
C44 C 0.5637(4) 0.1615(4) 0.3998(3) 0.0738(13) Uani 1 1 d U . .
H44A H 0.6074 0.1931 0.3524 0.111 Uiso 1 1 calc R . .
H44B H 0.5143 0.1119 0.3924 0.111 Uiso 1 1 calc R . .
H44C H 0.6226 0.1273 0.4386 0.111 Uiso 1 1 calc R . .
C51 C -0.0006(3) 0.2440(3) 0.40090(19) 0.0381(8) Uani 1 1 d U . .
C52 C 0.0635(4) 0.2093(3) 0.47623(19) 0.0486(9) Uani 1 1 d U . .
H52A H 0.1050 0.1408 0.4837 0.073 Uiso 1 1 calc R . .
H52B H 0.0031 0.2091 0.5176 0.073 Uiso 1 1 calc R . .
H52C H 0.1235 0.2558 0.4754 0.073 Uiso 1 1 calc R . .
C53 C -0.0786(3) 0.3452(3) 0.3922(2) 0.0477(9) Uani 1 1 d U . .
H53A H -0.0260 0.3976 0.3899 0.072 Uiso 1 1 calc R . .
H53B H -0.1367 0.3388 0.4354 0.072 Uiso 1 1 calc R . .
H53C H -0.1232 0.3638 0.3456 0.072 Uiso 1 1 calc R . .
C54 C -0.0841(3) 0.1649(3) 0.3995(2) 0.0506(9) Uani 1 1 d U . .
H54A H -0.0351 0.1000 0.4034 0.076 Uiso 1 1 calc R . .
H54B H -0.1267 0.1874 0.3521 0.076 Uiso 1 1 calc R . .
H54C H -0.1438 0.1568 0.4420 0.076 Uiso 1 1 calc R . .
C61 C 0.2372(3) 0.0033(2) 0.3263(2) 0.0433(8) Uani 1 1 d U . .
C62 C 0.3444(4) 0.0101(4) 0.2697(3) 0.0798(15) Uani 1 1 d U . .
H62A H 0.3724 0.0774 0.2569 0.120 Uiso 1 1 calc R . .
H62B H 0.3190 -0.0014 0.2239 0.120 Uiso 1 1 calc R . .
H62C H 0.4108 -0.0415 0.2916 0.120 Uiso 1 1 calc R . .
C63 C 0.2741(5) 0.0210(3) 0.3979(3) 0.0728(14) Uani 1 1 d U . .
H63A H 0.2977 0.0898 0.3861 0.109 Uiso 1 1 calc R . .
H63B H 0.3432 -0.0282 0.4189 0.109 Uiso 1 1 calc R . .
H63C H 0.2053 0.0129 0.4349 0.109 Uiso 1 1 calc R . .
C64 C 0.1943(4) -0.1021(3) 0.3465(3) 0.0659(12) Uani 1 1 d U . .
H64A H 0.1222 -0.1054 0.3809 0.099 Uiso 1 1 calc R . .
H64B H 0.2596 -0.1530 0.3711 0.099 Uiso 1 1 calc R . .
H64C H 0.1737 -0.1155 0.3005 0.099 Uiso 1 1 calc R . .
C71 C -0.0383(3) 0.2825(3) 0.15125(19) 0.0407(8) Uani 1 1 d U . .
C72 C 0.0581(4) 0.3104(4) 0.0877(2) 0.0623(11) Uani 1 1 d U . .
H72A H 0.1246 0.3369 0.1049 0.093 Uiso 1 1 calc R . .
H72B H 0.0214 0.3621 0.0443 0.093 Uiso 1 1 calc R . .
H72C H 0.0901 0.2500 0.0728 0.093 Uiso 1 1 calc R . .
C73 C -0.0867(4) 0.3767(3) 0.1749(2) 0.0580(11) Uani 1 1 d U . .
H73A H -0.0196 0.4019 0.1927 0.087 Uiso 1 1 calc R . .
H73B H -0.1492 0.3592 0.2155 0.087 Uiso 1 1 calc R . .
H73C H -0.1222 0.4292 0.1316 0.087 Uiso 1 1 calc R . .
C74 C -0.1449(4) 0.2435(3) 0.1243(2) 0.0562(10) Uani 1 1 d U . .
H74A H -0.2052 0.2238 0.1661 0.084 Uiso 1 1 calc R . .
H74B H -0.1146 0.1848 0.1071 0.084 Uiso 1 1 calc R . .
H74C H -0.1831 0.2972 0.0826 0.084 Uiso 1 1 calc R . .
C81 C -0.1584(3) -0.0496(3) 0.2580(2) 0.0527(10) Uani 1 1 d U . .
C82 C -0.2880(4) -0.0019(4) 0.2428(4) 0.0834(16) Uani 1 1 d U . .
H82A H -0.2887 0.0553 0.1966 0.125 Uiso 1 1 calc R . .
H82B H -0.3219 0.0220 0.2852 0.125 Uiso 1 1 calc R . .
H82C H -0.3374 -0.0523 0.2366 0.125 Uiso 1 1 calc R . .
C83 C -0.1046(5) -0.0819(5) 0.1914(4) 0.111(2) Uani 1 1 d U . .
H83A H -0.1056 -0.0229 0.1465 0.166 Uiso 1 1 calc R . .
H83B H -0.1528 -0.1318 0.1833 0.166 Uiso 1 1 calc R . .
H83C H -0.0205 -0.1123 0.2011 0.166 Uiso 1 1 calc R . .
C84 C -0.1550(6) -0.1410(4) 0.3269(4) 0.123(3) Uani 1 1 d U . .
H84A H -0.0701 -0.1674 0.3382 0.184 Uiso 1 1 calc R . .
H84B H -0.1971 -0.1934 0.3172 0.184 Uiso 1 1 calc R . .
H84C H -0.1955 -0.1217 0.3698 0.184 Uiso 1 1 calc R . .
C91 C 0.4055(15) 1.0396(11) 0.0315(8) 0.185(6) Uani 0.50 1 d PGU A -1
C97 C 0.2905(15) 1.0785(14) 0.0532(12) 0.292(16) Uiso 0.50 1 d PGU A -1
H97A H 0.2309 1.0734 0.0200 0.438 Uiso 0.50 1 d PG A -1
H97B H 0.2696 1.0405 0.1040 0.438 Uiso 0.50 1 d PG A -1
H97C H 0.2919 1.1483 0.0504 0.438 Uiso 0.50 1 d PG A -1
C92 C 0.4185(19) 1.0016(11) -0.0299(7) 0.215(8) Uani 0.50 1 d PGU A -1
H92A H 0.3485 1.0021 -0.0575 0.258 Uiso 0.50 1 d PG A -1
C93 C 0.533(2) 0.9630(10) -0.0514(6) 0.228(9) Uani 0.50 1 d PGU A -1
H93A H 0.5417 0.9367 -0.0939 0.274 Uiso 0.50 1 d PG A -1
C94 C 0.6340(18) 0.9623(11) -0.0115(8) 0.193(7) Uani 0.50 1 d PGU A -1
H94B H 0.7129 0.9356 -0.0264 0.232 Uiso 0.50 1 d PG A -1
C95 C 0.6211(15) 1.0002(12) 0.0499(8) 0.143(6) Uani 0.50 1 d PGU A -1
H92B H 0.6911 0.9997 0.0774 0.172 Uiso 0.50 1 d PG A -1
C96 C 0.5068(15) 1.0389(11) 0.0714(7) 0.134(5) Uani 0.50 1 d PGU A -1
H93B H 0.4979 1.0651 0.1138 0.161 Uiso 0.50 1 d PG A -1

loop_
_atom_site_aniso_label
_atom_site_aniso_U_11
_atom_site_aniso_U_22
_atom_site_aniso_U_33
_atom_site_aniso_U_23
_atom_site_aniso_U_13
_atom_site_aniso_U_12
Zr1 0.02690(16) 0.03033(16) 0.03126(17) -0.01338(12) 0.00500(12) -0.00779(12)
P1 0.0340(5) 0.0377(4) 0.0364(5) -0.0162(4) 0.0031(4) -0.0052(4)
P2 0.0468(5) 0.0403(5) 0.0329(4) -0.0168(4) 0.0070(4) -0.0135(4)
N1 0.0381(14) 0.0322(13) 0.0307(13) -0.0160(11) 0.0054(11) -0.0058(11)
C1 0.054(2) 0.041(2) 0.102(3) -0.010(2) -0.018(2) -0.0141(17)
N2 0.0454(16) 0.0319(14) 0.0412(15) -0.0167(12) 0.0171(12) -0.0104(11)
C2 0.046(2) 0.053(2) 0.130(4) -0.053(3) 0.003(2) -0.0111(18)
P3 0.0261(4) 0.0303(4) 0.0351(4) -0.0141(3) -0.0001(3) -0.0053(3)
N3 0.0412(15) 0.0330(13) 0.0348(14) -0.0133(11) 0.0044(12) -0.0091(12)
C3 0.066(3) 0.077(3) 0.087(3) -0.049(2) 0.001(2) -0.027(2)
P4 0.0357(5) 0.0404(5) 0.0499(5) -0.0251(4) -0.0013(4) -0.0080(4)
N4 0.0295(15) 0.0466(15) 0.0531(17) -0.0217(13) -0.0036(13) -0.0032(12)
C4 0.057(2) 0.067(3) 0.076(3) -0.026(2) -0.020(2) -0.0087(19)
N5 0.0289(14) 0.0337(13) 0.0317(13) -0.0145(11) 0.0013(11) -0.0062(11)
C5 0.044(2) 0.057(2) 0.088(3) -0.031(2) -0.005(2) -0.0026(17)
K1 0.0491(5) 0.0529(5) 0.0589(5) -0.0259(4) 0.0017(4) -0.0194(4)
N6 0.0304(14) 0.0315(13) 0.0478(16) -0.0170(12) -0.0033(12) -0.0040(11)
C6 0.053(2) 0.057(2) 0.071(2) -0.019(2) 0.002(2) -0.0222(18)
N7 0.0334(15) 0.0383(14) 0.0400(15) -0.0168(12) -0.0047(12) -0.0071(12)
C7 0.100(4) 0.116(5) 0.081(3) -0.021(3) 0.015(3) -0.045(4)
N8 0.0445(18) 0.0513(18) 0.069(2) -0.0358(16) 0.0072(16) -0.0221(14)
C11 0.050(2) 0.0386(18) 0.0354(17) -0.0218(14) 0.0069(15) -0.0084(15)
C12 0.070(3) 0.063(2) 0.052(2) -0.032(2) 0.008(2) -0.028(2)
C13 0.067(3) 0.059(2) 0.060(3) -0.039(2) 0.007(2) 0.003(2)
C14 0.080(3) 0.054(2) 0.0355(19) -0.0227(17) 0.0058(19) -0.013(2)
C21 0.051(2) 0.0440(19) 0.050(2) -0.0214(16) 0.0236(17) -0.0114(16)
C22 0.059(4) 0.402(13) 0.214(7) -0.273(9) 0.026(4) -0.017(5)
C23 0.057(3) 0.094(4) 0.169(6) -0.080(4) 0.058(3) -0.033(3)
C24 0.263(10) 0.081(4) 0.143(5) 0.033(4) 0.143(5) 0.094(5)
C31 0.057(2) 0.0352(17) 0.0367(18) -0.0072(14) 0.0012(16) -0.0047(16)
C32 0.069(3) 0.0342(19) 0.058(2) -0.0133(17) -0.004(2) -0.0041(18)
C33 0.070(3) 0.057(2) 0.048(2) -0.0110(19) -0.017(2) 0.005(2)
C34 0.077(3) 0.047(2) 0.049(2) -0.0028(18) 0.014(2) -0.011(2)
C41 0.033(2) 0.054(2) 0.068(3) -0.0214(19) -0.0146(18) 0.0004(16)
C42 0.062(3) 0.083(3) 0.106(4) -0.026(3) -0.040(3) -0.014(2)
C43 0.064(3) 0.069(3) 0.059(2) -0.016(2) -0.023(2) 0.006(2)
C44 0.041(2) 0.084(3) 0.099(4) -0.035(3) -0.019(2) 0.017(2)
C51 0.0334(18) 0.0457(19) 0.0402(18) -0.0194(15) 0.0094(14) -0.0133(15)
C52 0.054(2) 0.059(2) 0.0354(18) -0.0166(17) 0.0079(16) -0.0133(18)
C53 0.0351(19) 0.062(2) 0.052(2) -0.0300(19) 0.0075(17) -0.0020(17)
C54 0.043(2) 0.063(2) 0.054(2) -0.0270(19) 0.0185(18) -0.0274(18)
C61 0.0361(19) 0.0281(16) 0.067(2) -0.0161(16) -0.0063(17) -0.0010(14)
C62 0.045(2) 0.059(3) 0.122(4) -0.016(3) 0.018(3) 0.007(2)
C63 0.082(3) 0.046(2) 0.093(3) -0.022(2) -0.048(3) 0.013(2)
C64 0.063(3) 0.033(2) 0.101(4) -0.016(2) -0.013(3) -0.0068(19)
C71 0.0401(19) 0.0469(19) 0.0393(18) -0.0167(15) -0.0089(15) -0.0059(15)
C72 0.063(3) 0.076(3) 0.047(2) -0.013(2) 0.000(2) -0.019(2)
C73 0.063(3) 0.048(2) 0.064(3) -0.0199(19) -0.022(2) 0.0079(19)
C74 0.054(2) 0.067(3) 0.051(2) -0.018(2) -0.0219(19) -0.010(2)
C81 0.041(2) 0.050(2) 0.078(3) -0.030(2) -0.010(2) -0.0140(17)
C82 0.047(2) 0.072(3) 0.149(5) -0.055(3) -0.013(3) -0.011(2)
C83 0.076(3) 0.134(5) 0.181(6) -0.128(5) 0.030(4) -0.049(4)
C84 0.127(5) 0.075(4) 0.157(5) 0.015(4) -0.066(5) -0.063(4)
C91 0.279(15) 0.156(15) 0.111(15) 0.044(11) -0.108(10) -0.142(12)
C92 0.45(2) 0.133(16) 0.074(12) 0.048(8) -0.135(14) -0.195(16)
C93 0.52(3) 0.118(14) 0.065(10) 0.025(8) -0.093(16) -0.177(19)
C94 0.43(2) 0.071(10) 0.061(10) 0.027(7) -0.041(13) -0.062(13)
C95 0.272(16) 0.085(10) 0.072(10) -0.001(7) -0.065(12) -0.040(12)
C96 0.216(15) 0.104(11) 0.086(11) 0.007(8) -0.075(10) -0.080(11)

loop_
_atom_type_symbol
_atom_type_description
_atom_type_scat_dispersion_real
_atom_type_scat_dispersion_imag
_atom_type_scat_source
C C 0.0033 0.0016 'International Tables Vol C Tables 4.2.6.8 and 6.1.1.4'
H H 0.0000 0.0000 'International Tables Vol C Tables 4.2.6.8 and 6.1.1.4'
N N 0.0061 0.0033 'International Tables Vol C Tables 4.2.6.8 and 6.1.1.4'
P P 0.1023 0.0942 'International Tables Vol C Tables 4.2.6.8 and 6.1.1.4'
Zr Zr -2.9673 0.5597 'International Tables Vol C Tables 4.2.6.8 and 6.1.1.4'
Cl Cl 0.1484 0.1585 'International Tables Vol C Tables 4.2.6.8 and 6.1.1.4'
K K 0.2009 0.2494 'International Tables Vol C Tables 4.2.6.8 and 6.1.1.4'

loop_
_geom_angle_atom_site_label_1
_geom_angle_atom_site_label_2
_geom_angle_atom_site_label_3
_geom_angle
_geom_angle_site_symmetry_1
_geom_angle_site_symmetry_3
_geom_angle_publ_flag
N4 Zr1 N1 105.06(13) . . ?
N4 Zr1 N2 105.04(14) . . ?
N1 Zr1 N2 94.33(12) . . ?
N4 Zr1 N5 112.54(13) . . ?
N1 Zr1 N5 105.75(11) . . ?
N2 Zr1 N5 130.17(11) . . ?
N4 Zr1 P3 115.39(11) . . ?
N1 Zr1 P3 132.13(9) . . ?
N2 Zr1 P3 98.66(10) . . ?
N5 Zr1 P3 35.74(7) . . ?
N4 Zr1 P1 134.09(10) . . ?
N1 Zr1 P1 33.07(8) . . ?
N2 Zr1 P1 72.62(10) . . ?
N5 Zr1 P1 100.80(9) . . ?
P3 Zr1 P1 110.16(6) . . ?
N4 Zr1 P2 134.02(10) . . ?
N1 Zr1 P2 72.78(10) . . ?
N2 Zr1 P2 32.93(9) . . ?
N5 Zr1 P2 112.03(9) . . ?
P3 Zr1 P2 94.74(7) . . ?
P1 Zr1 P2 43.32(5) . . ?
N4 Zr1 K1 72.65(11) . . ?
N1 Zr1 K1 61.60(9) . . ?
N2 Zr1 K1 55.50(9) . . ?
N5 Zr1 K1 167.34(7) . . ?
P3 Zr1 K1 153.81(4) . . ?
P1 Zr1 K1 69.06(6) . . ?
P2 Zr1 K1 66.25(6) . . ?
N1 P1 N3 106.08(15) . . ?
N1 P1 P2 106.67(11) . . ?
N3 P1 P2 50.84(10) . . ?
N1 P1 Zr1 44.45(9) . . ?
N3 P1 Zr1 98.14(11) . . ?
P2 P1 Zr1 68.66(7) . . ?
N1 P1 K1 56.14(11) . . ?
N3 P1 K1 50.07(10) . . ?
P2 P1 K1 69.05(6) . . ?
Zr1 P1 K1 61.06(6) . . ?
N2 P2 N3 105.71(15) . . ?
N2 P2 P1 106.46(12) . . ?
N3 P2 P1 50.97(10) . . ?
N2 P2 Zr1 44.97(10) . . ?
N3 P2 Zr1 97.73(11) . . ?
P1 P2 Zr1 68.01(7) . . ?
N2 P2 K1 52.12(11) . . ?
N3 P2 K1 53.62(11) . . ?
P1 P2 K1 75.11(6) . . ?
Zr1 P2 K1 62.57(6) . . ?
C11 N1 P1 117.7(2) . . ?
C11 N1 Zr1 139.1(2) . . ?
P1 N1 Zr1 102.48(13) . . ?
C11 N1 K1 101.40(19) . . ?
P1 N1 K1 96.84(12) . . ?
Zr1 N1 K1 80.25(10) . . ?
C6 C1 C2 120.2(4) . . ?
C6 C1 K1 80.9(2) . . ?
C2 C1 K1 73.9(2) . . ?
C21 N2 P2 118.4(2) . . ?
C21 N2 Zr1 134.3(2) . . ?
P2 N2 Zr1 102.10(14) . . ?
C21 N2 K1 106.0(2) . . ?
P2 N2 K1 100.11(13) . . ?
Zr1 N2 K1 85.28(11) . . ?
C3 C2 C1 120.3(4) . . ?
C3 C2 K1 76.2(2) . . ?
C1 C2 K1 82.3(2) . . ?
N5 P3 N6 116.61(15) . . ?
N5 P3 N7 116.10(14) . . ?
N6 P3 N7 80.30(14) . . ?
N5 P3 P4 133.70(11) . . ?
N6 P3 P4 40.79(10) . . ?
N7 P3 P4 40.89(10) . . ?
N5 P3 Zr1 54.79(10) . . ?
N6 P3 Zr1 138.21(11) . . ?
N7 P3 Zr1 141.49(10) . . ?
P4 P3 Zr1 171.38(4) . . ?
C31 N3 P2 121.4(2) . . ?
C31 N3 P1 121.3(2) . . ?
P2 N3 P1 78.19(13) . . ?
C31 N3 K1 125.7(2) . . ?
P2 N3 K1 96.83(13) . . ?
P1 N3 K1 101.85(13) . . ?
C4 C3 C2 119.5(5) . . ?
C4 C3 K1 80.3(3) . . ?
C2 C3 K1 79.6(3) . . ?
N8 P4 N6 106.00(16) . . ?
N8 P4 N7 105.02(16) . . ?
N6 P4 N7 80.58(14) . . ?
N8 P4 P3 118.77(12) . . ?
N6 P4 P3 40.80(10) . . ?
N7 P4 P3 41.16(10) . . ?
C41 N4 Zr1 174.7(3) . . ?
C41 N4 K1 108.7(2) . . ?
Zr1 N4 K1 75.83(11) . . ?
C3 C4 C5 121.1(5) . . ?
C3 C4 K1 76.1(3) . . ?
C5 C4 K1 82.7(3) . . ?
C51 N5 P3 133.9(2) . . ?
C51 N5 Zr1 136.39(19) . . ?
P3 N5 Zr1 89.47(12) . . ?
C4 C5 C6 121.0(4) . . ?
C4 C5 K1 74.0(3) . . ?
C6 C5 K1 80.3(2) . . ?
N2 K1 N3 57.30(9) . . ?
N2 K1 N1 64.96(9) . . ?
N3 K1 N1 55.05(9) . . ?
N2 K1 C3 174.73(11) . . ?
N3 K1 C3 123.15(12) . . ?
N1 K1 C3 119.97(11) . . ?
N2 K1 C2 153.50(12) . . ?
N3 K1 C2 100.46(12) . . ?
N1 K1 C2 116.51(11) . . ?
C3 K1 C2 24.27(12) . . ?
N2 K1 C4 152.85(11) . . ?
N3 K1 C4 141.06(11) . . ?
N1 K1 C4 139.01(11) . . ?
C3 K1 C4 23.63(11) . . ?
C2 K1 C4 41.73(12) . . ?
N2 K1 N4 61.30(9) . . ?
N3 K1 N4 102.41(10) . . ?
N1 K1 N4 58.95(9) . . ?
C3 K1 N4 122.25(13) . . ?
C2 K1 N4 144.13(12) . . ?
C4 K1 N4 115.00(12) . . ?
N2 K1 C1 133.73(12) . . ?
N3 K1 C1 93.83(11) . . ?
N1 K1 C1 130.38(11) . . ?
C3 K1 C1 42.14(14) . . ?
C2 K1 C1 23.81(12) . . ?
C4 K1 C1 48.17(13) . . ?
N4 K1 C1 163.08(10) . . ?
N2 K1 C5 133.77(10) . . ?
N3 K1 C5 130.74(11) . . ?
N1 K1 C5 161.27(9) . . ?
C3 K1 C5 41.34(12) . . ?
C2 K1 C5 47.92(11) . . ?
C4 K1 C5 23.36(11) . . ?
N4 K1 C5 125.20(11) . . ?
C1 K1 C5 40.74(11) . . ?
N2 K1 Zr1 39.23(7) . . ?
N3 K1 Zr1 70.97(8) . . ?
N1 K1 Zr1 38.15(6) . . ?
C3 K1 Zr1 145.80(10) . . ?
C2 K1 Zr1 153.87(9) . . ?
C4 K1 Zr1 146.16(10) . . ?
N4 K1 Zr1 31.52(6) . . ?
C1 K1 Zr1 164.61(8) . . ?
C5 K1 Zr1 154.02(8) . . ?
N2 K1 C6 126.12(11) . . ?
N3 K1 C6 107.46(11) . . ?
N1 K1 C6 153.29(10) . . ?
C3 K1 C6 48.66(13) . . ?
C2 K1 C6 41.45(12) . . ?
C4 K1 C6 41.38(12) . . ?
N4 K1 C6 146.94(10) . . ?
C1 K1 C6 23.17(11) . . ?
C5 K1 C6 23.29(11) . . ?
Zr1 K1 C6 164.14(8) . . ?
N2 K1 P2 27.76(6) . . ?
N3 K1 P2 29.55(6) . . ?
N1 K1 P2 56.26(7) . . ?
C3 K1 P2 152.24(11) . . ?
C2 K1 P2 128.43(11) . . ?
C4 K1 P2 161.50(10) . . ?
N4 K1 P2 81.12(8) . . ?
C1 K1 P2 115.75(10) . . ?
C5 K1 P2 139.36(9) . . ?
Zr1 K1 P2 51.18(5) . . ?
C6 K1 P2 120.12(10) . . ?
C61 N6 P4 126.3(2) . . ?
C61 N6 P3 125.7(2) . . ?
P4 N6 P3 98.41(15) . . ?
C1 C6 C5 118.0(4) . . ?
C1 C6 C7 121.6(5) . . ?
C5 C6 C7 120.4(5) . . ?
C1 C6 K1 76.0(2) . . ?
C5 C6 K1 76.4(2) . . ?
C7 C6 K1 119.0(3) . . ?
C71 N7 P4 124.8(2) . . ?
C71 N7 P3 127.5(2) . . ?
P4 N7 P3 97.95(15) . . ?
C81 N8 P4 131.3(3) . . ?
N1 C11 C14 108.2(3) . . ?
N1 C11 C12 110.6(3) . . ?
C14 C11 C12 108.4(3) . . ?
N1 C11 C13 111.6(3) . . ?
C14 C11 C13 109.5(3) . . ?
C12 C11 C13 108.5(3) . . ?
C22 C21 C23 109.2(5) . . ?
C22 C21 C24 109.2(6) . . ?
C23 C21 C24 106.3(5) . . ?
C22 C21 N2 112.0(4) . . ?
C23 C21 N2 111.2(3) . . ?
C24 C21 N2 108.8(3) . . ?
N3 C31 C34 107.0(3) . . ?
N3 C31 C32 106.8(3) . . ?
C34 C31 C32 110.5(3) . . ?
N3 C31 C33 112.5(3) . . ?
C34 C31 C33 110.3(3) . . ?
C32 C31 C33 109.6(3) . . ?
N4 C41 C43 110.5(3) . . ?
N4 C41 C42 110.3(3) . . ?
C43 C41 C42 109.2(4) . . ?
N4 C41 C44 110.4(3) . . ?
C43 C41 C44 108.0(4) . . ?
C42 C41 C44 108.3(4) . . ?
N5 C51 C53 107.8(3) . . ?
N5 C51 C54 113.2(3) . . ?
C53 C51 C54 108.4(3) . . ?
N5 C51 C52 107.9(3) . . ?
C53 C51 C52 110.5(3) . . ?
C54 C51 C52 109.0(3) . . ?
N6 C61 C62 111.2(3) . . ?
N6 C61 C63 108.9(3) . . ?
C62 C61 C63 110.5(4) . . ?
N6 C61 C64 108.1(3) . . ?
C62 C61 C64 109.3(3) . . ?
C63 C61 C64 108.8(4) . . ?
N7 C71 C72 111.5(3) . . ?
N7 C71 C73 108.7(3) . . ?
C72 C71 C73 109.2(3) . . ?
N7 C71 C74 108.7(3) . . ?
C72 C71 C74 110.1(3) . . ?
C73 C71 C74 108.6(3) . . ?
N8 C81 C83 109.7(4) . . ?
N8 C81 C84 108.6(4) . . ?
C83 C81 C84 108.8(5) . . ?
N8 C81 C82 109.5(3) . . ?
C83 C81 C82 109.4(4) . . ?
C84 C81 C82 110.7(5) . . ?
C92 C91 C96 120.0 . . ?
C92 C91 C97 120.0 . . ?
C96 C91 C97 120.0 . . ?
C91 C92 C93 120.0 . . ?
C94 C93 C92 120.0 . . ?
C95 C94 C93 120.0 . . ?
C96 C95 C94 120.0 . . ?
C95 C96 C91 120.0 . . ?

loop_
_geom_bond_atom_site_label_1
_geom_bond_atom_site_label_2
_geom_bond_distance
_geom_bond_site_symmetry_2
_geom_bond_publ_flag
Zr1 N4 1.864(3) . ?
Zr1 N1 2.167(3) . ?
Zr1 N2 2.194(3) . ?
Zr1 N5 2.263(3) . ?
Zr1 P3 2.769(2) . ?
Zr1 P1 3.022(3) . ?
Zr1 P2 3.035(3) . ?
Zr1 K1 3.458(3) . ?
P1 N1 1.689(3) . ?
P1 N3 1.774(3) . ?
P1 P2 2.236(2) . ?
P1 K1 3.690(2) . ?
P2 N2 1.687(3) . ?
P2 N3 1.771(3) . ?
P2 K1 3.566(2) . ?
N1 C11 1.508(4) . ?
N1 K1 3.086(3) . ?
C1 C6 1.381(6) . ?
C1 C2 1.388(7) . ?
C1 K1 3.406(5) . ?
N2 C21 1.498(4) . ?
N2 K1 2.859(3) . ?
C2 C3 1.380(7) . ?
C2 K1 3.302(5) . ?
P3 N5 1.618(3) . ?
P3 N6 1.734(3) . ?
P3 N7 1.745(3) . ?
P3 P4 2.626(2) . ?
N3 C31 1.505(4) . ?
N3 K1 2.892(4) . ?
C3 C4 1.346(6) . ?
C3 K1 3.260(5) . ?
P4 N8 1.671(3) . ?
P4 N6 1.734(3) . ?
P4 N7 1.735(3) . ?
N4 C41 1.467(5) . ?
N4 K1 3.404(4) . ?
C4 C5 1.366(6) . ?
C4 K1 3.311(5) . ?
N5 C51 1.483(4) . ?
C5 C6 1.390(6) . ?
C5 K1 3.417(5) . ?
K1 C6 3.466(5) . ?
N6 C61 1.489(4) . ?
C6 C7 1.502(7) . ?
N7 C71 1.482(5) . ?
N8 C81 1.486(4) . ?
C11 C14 1.521(5) . ?
C11 C12 1.532(5) . ?
C11 C13 1.538(5) . ?
C21 C22 1.483(7) . ?
C21 C23 1.487(6) . ?
C21 C24 1.494(7) . ?
C31 C34 1.516(5) . ?
C31 C32 1.523(5) . ?
C31 C33 1.545(6) . ?
C41 C43 1.526(6) . ?
C41 C42 1.535(6) . ?
C41 C44 1.544(6) . ?
C51 C53 1.529(5) . ?
C51 C54 1.533(5) . ?
C51 C52 1.537(5) . ?
C61 C62 1.518(6) . ?
C61 C63 1.522(6) . ?
C61 C64 1.529(5) . ?
C71 C72 1.524(5) . ?
C71 C73 1.530(5) . ?
C71 C74 1.536(5) . ?
C81 C83 1.501(7) . ?
C81 C84 1.508(7) . ?
C81 C82 1.514(6) . ?
C91 C92 1.3898 . ?
C91 C96 1.3901 . ?
C91 C97 1.3999 . ?
C92 C93 1.3901 . ?
C93 C94 1.3901 . ?
C94 C95 1.3901 . ?
C95 C96 1.3899 . ?
